data_7200624
loop_
_publ_author_name
'Dittrich, Birger'
'Warren, John E.'
'Fabbiani, Francesca P. A.'
'Morgenroth, Wolfgang'
'Corry, Ben'

_publ_section_title
;
 Temperature dependence of rotational disorder in a non-standard amino
 acid from X-ray crystallography and molecular dynamics simulation
;
_journal_issue 15
_journal_name_full 'Physical Chemistry Chemical Physics'
_journal_page_first 2601
_journal_page_last 2609
_journal_paper_doi 10.1039/b819157c
_journal_volume 11
_journal_year 2009
_chemical_absolute_configuration syn
_chemical_compound_source 'Sigma Aldrich'
_chemical_formula_moiety 'C5 H12 N O2, Cl'
_chemical_formula_sum 'C5 H12 Cl N O2'
_chemical_formula_weight 153.61
_chemical_name_common 'O-methyl-2-aminoisobutyric acid hydrochloride'
_chemical_name_systematic 'O-methyl-2-aminoisobutyric acid hydrochloride'
_space_group_IT_number 61
_symmetry_cell_setting orthorhombic
_symmetry_Int_Tables_number 61
_symmetry_space_group_name_Hall '-P 2ac 2ab'
_symmetry_space_group_name_H-M 'P b c a'
_audit_conform_dict_location ftp://ftp.iucr.org/pub/cif_core.dic
_audit_conform_dict_name cif_core.dic
_audit_conform_dict_version 2.2
_audit_creation_date 2008-02-13T12:12:04-00:00
_audit_creation_method 'XD routine XDCIF'
_cell_angle_alpha 90
_cell_angle_beta 90
_cell_angle_gamma 90
_cell_formula_units_Z 8
_cell_length_a 8.5889(1)
_cell_length_b 8.7603(1)
_cell_length_c 22.2425(3)
_cell_measurement_reflns_used 9428
_cell_measurement_temperature 50
_cell_measurement_theta_max 31.291
_cell_measurement_theta_min 2.302
_cell_measurement_wavelength 0.4750
_cell_volume 1673.56(4)
_computing_cell_refinement 'Bruker AXS APEX2 2006'
_computing_data_collection 'Bruker AXS APEX2, 2006'
_computing_data_reduction 'Bruker AXS APEX2 2006'
_computing_molecular_graphics 'Koritsanszky et al, (2003)'
_computing_publication_material 'Koritsanszky et al, (2003)'
_computing_structure_refinement 'Koritsanszky et al, (2003)'
_computing_structure_solution 'SHELXS (Sheldrick, 1997)'
_diffrn_ambient_temperature 50
_diffrn_detector CCD-plate
_diffrn_measured_fraction_theta_full 0.99
_diffrn_measured_fraction_theta_max 0.99
_diffrn_measurement_device 'three circle diffractometer'
_diffrn_measurement_device_type 'Bruker D8'
_diffrn_measurement_method '\w scans'
_diffrn_orient_matrix_UB_11 -8.4351778e-02
_diffrn_orient_matrix_UB_12 -7.7034280e-02
_diffrn_orient_matrix_UB_13 6.3095409e-03
_diffrn_orient_matrix_UB_21 -4.3340493e-02
_diffrn_orient_matrix_UB_22 2.4166774e-02
_diffrn_orient_matrix_UB_23 -4.0627889e-02
_diffrn_orient_matrix_UB_31 6.7543097e-02
_diffrn_orient_matrix_UB_32 -8.0697782e-02
_diffrn_orient_matrix_UB_33 -1.8190041e-02
_diffrn_radiation_monochromator 'Si (111)'
_diffrn_radiation_probe x-ray
_diffrn_radiation_wavelength 0.4750
_diffrn_reflns_av_R_equivalents 0.0833
_diffrn_reflns_limit_h_max 19
_diffrn_reflns_limit_h_min -19
_diffrn_reflns_limit_k_max 19
_diffrn_reflns_limit_k_min -19
_diffrn_reflns_limit_l_max 49
_diffrn_reflns_limit_l_min -49
_diffrn_reflns_number 254489
_diffrn_reflns_theta_full 31.75
_diffrn_reflns_theta_max 32.95
_diffrn_reflns_theta_min 1
_diffrn_source synchrotron
_exptl_absorpt_coefficient_mu 0.126
_exptl_absorpt_correction_T_max 0.7463
_exptl_absorpt_correction_T_min 0.6828
_exptl_absorpt_correction_type empirical
_exptl_absorpt_process_details 'sadabs (Sheldrick, 2007)'
_exptl_crystal_colour colorless
_exptl_crystal_density_diffrn 1.2193
_exptl_crystal_density_meas ?
_exptl_crystal_density_method .
_exptl_crystal_description plate
_exptl_crystal_F_000 656.0
_exptl_crystal_size_max 0.24
_exptl_crystal_size_mid 0.13
_exptl_crystal_size_min 0.12
_refine_diff_density_max 0.689
_refine_diff_density_min -0.750
_refine_diff_density_rms 0.050
_refine_ls_abs_structure_details 'Structure is centrosymmetric'
_refine_ls_extinction_method none
_refine_ls_goodness_of_fit_ref 2.1592
_refine_ls_hydrogen_treatment constr
_refine_ls_matrix_type full
_refine_ls_number_constraints 0
_refine_ls_number_parameters 82
_refine_ls_number_reflns 7556
_refine_ls_number_restraints 0
_refine_ls_R_factor_all 0.0577
_refine_ls_R_factor_gt 0.027
_refine_ls_shift/su_max 0
_refine_ls_structure_factor_coef F
_refine_ls_weighting_details
;
calc w1 = 1/[s^2^(Fo)]
;
_refine_ls_weighting_scheme calc
_refine_ls_wR_factor_ref 0.0282
_reflns_number_gt 7556
_reflns_number_total 10540
_reflns_threshold_expression F>3u(F)
_cod_data_source_file B819157C.txt
_cod_data_source_block 50K
_cod_depositor_comments
;
The following automatic conversions were performed:
'_diffrn_radiation_probe' value 'X-ray' changed to 'x-ray' according to
'/home/saulius/struct/CIF-dictionaries/cif_core.dic' dictionary named
'cif_core.dic' version 2.4.1 from 2010-06-29.

Automatic conversion script
Id: cif_fix_enum 1527 2010-12-29 10:47:43Z saulius 
;
_cod_original_sg_symbol_H-M Pbca
_cod_database_code 7200624

loop_
_symmetry_equiv_pos_as_xyz
+X,+Y,+Z
1/2-X,-Y,1/2+Z
1/2+X,1/2-Y,-Z
-X,1/2+Y,1/2-Z
-X,-Y,-Z
1/2+X,+Y,1/2-Z
1/2-X,1/2+Y,+Z
+X,1/2-Y,1/2+Z

loop_
_atom_local_axes_label
_atom_local_axes_atom0
_atom_local_axes_ax1
_atom_local_axes_atom1
_atom_local_axes_atom2
_atom_local_axes_ax2
CL(1) DUM0 Z CL(1) O(1) Y
O(1) DUM1 Z O(1) C(1) Y
O(2) DUM2 Z O(2) C(1) Y
N(1) C(2) Z N(1) H(1A) Y
C(1) O(1) X C(1) O(2) Y
C(2) N(1) Z C(2) C(1) X
C(3) C(2) Z C(3) H(3A) Y
C(4) C(2) Z C(4) H(4A) Y
C(5) O(1) Z C(5) H(5A) Y
H(1A) N(1) Z H(1A) C(2) Y
H(1B) N(1) Z H(1B) C(2) Y
H(1C) N(1) Z H(1C) C(2) Y
H(3A) C(3) Z H(3A) C(2) Y
H(3B) C(3) Z H(3B) C(2) Y
H(3C) C(3) Z H(3C) C(2) Y
H(4A) C(4) Z H(4A) C(2) Y
H(4B) C(4) Z H(4B) C(2) Y
H(4C) C(4) Z H(4C) C(2) Y
H(5A) C(5) Z H(5A) O(1) Y
H(5B) C(5) Z H(5B) O(1) Y
H(5C) C(5) Z H(5C) O(1) Y

loop_
_atom_site_aniso_label
_atom_site_aniso_U_11
_atom_site_aniso_U_22
_atom_site_aniso_U_33
_atom_site_aniso_U_23
_atom_site_aniso_U_13
_atom_site_aniso_U_12
CL(1) 0.01126(2) 0.01307(3) 0.01523(3) -0.00154(2) 0.00044(2) 0.00030(2)
O(1) 0.02050(10) 0.0397(2) 0.01360(10) 0.00250(10) 0.00030(10) -0.00300(10)
O(2) 0.02050(10) 0.0320(2) 0.01830(10) -0.00530(10) -0.00430(10) -0.00650(10)
N(1) 0.01012(7) 0.01298(9) 0.01444(9) -0.00081(8) 0.00036(7) -0.00026(6)
C(1) 0.01380(10) 0.02390(10) 0.01280(10) -0.00160(10) -0.00080(10) 0.00000(10)
C(2) 0.00996(8) 0.01519(11) 0.01299(10) -0.00051(8) -0.00020(7) -0.00083(7)
C(3) 0.01970(10) 0.01450(10) 0.02170(10) 0.00020(10) 0.00090(10) -0.00310(10)
C(4) 0.00987(9) 0.02492(15) 0.01847(13) 0.00101(11) 0.00034(8) 0.00084(9)
C(5) 0.0310(2) 0.0573(4) 0.01400(10) 0.0002(2) -0.00160(10) 0.0008(2)
H(1A) 0.0144 0.0312 0.0328 0.001 0.0004 0.0044
H(1B) 0.0266 0.0311 0.0184 -0.0028 -0.0029 -0.0007
H(1C) 0.0296 0.0161 0.0347 -0.0018 0.0007 -0.001
H(3A) 0.0325 0.0371 0.061 0.0027 -0.0046 0.0103
H(3B) 0.0479 0.0407 0.0476 0.0096 0.0153 -0.0147
H(3C) 0.0608 0.0406 0.0296 -0.008 -0.009 -0.0068
H(4A) 0.0349 0.0653 0.0262 -0.0037 -0.0098 0.0022
H(4B) 0.0272 0.0633 0.0435 0.0148 0.0125 -0.005
H(4C) 0.0414 0.0311 0.0577 -0.0078 0.0014 0.0084
H(5A) 0.0786 0.0714 0.0399 -0.0142 -0.0032 0.0001
H(5B) 0.0631 0.0977 0.0352 0.0194 0.0078 -0.0152
H(5C) 0.0404 0.1024 0.0417 0.0055 -0.0095 0.0072

loop_
_atom_site_label
_atom_site_fract_x
_atom_site_fract_y
_atom_site_fract_z
_atom_site_U_iso_or_equiv
_atom_site_occupancy
CL(1) 0.553360(8) 0.293812(9) 0.436556(4) 0.013 1
O(1) 1.01408(4) 0.26514(5) 0.288130(10) 0.025 1
O(2) 0.82636(4) 0.10383(5) 0.32042(2) 0.024 1
N(1) 0.89102(3) 0.14970(3) 0.436830(10) 0.013 1
C(1) 0.93297(4) 0.19002(5) 0.32999(2) 0.017 1
C(2) 0.99612(3) 0.22703(4) 0.392580(10) 0.013 1
C(3) 0.99199(5) 0.39870(4) 0.40464(2) 0.019 1
C(4) 1.15951(4) 0.15970(5) 0.39971(2) 0.018 1
C(5) 0.96644(7) 0.23979(9) 0.22660(2) 0.034 1
H(1A) 0.77988 0.19104 0.434 0.026 1
H(1B) 0.9292 0.17513 0.47922 0.025 1
H(1C) 0.89301 0.0336 0.43198 0.027 1
H(3A) 0.8759 0.44304 0.39499 0.044 1
H(3B) 1.07191 0.45294 0.37304 0.045 1
H(3C) 1.02709 0.41905 0.45111 0.044 1
H(4A) 1.19874 0.17987 0.4457 0.042 1
H(4B) 1.241 0.215 0.369 0.045 1
H(4C) 1.159 0.03811 0.38901 0.043 1
H(5A) 0.97599 0.11711 0.21801 0.063 1
H(5B) 1.03739 0.32044 0.20086 0.065 1
H(5C) 0.84581 0.27906 0.22299 0.061 1

loop_
_geom_angle_atom_site_label_1
_geom_angle_atom_site_label_2
_geom_angle_atom_site_label_3
_geom_angle
_geom_angle_site_symmetry_1
_geom_angle_site_symmetry_2
_geom_angle_site_symmetry_3
_geom_angle_publ_flag
H(1A) N(1) H(1B) 106.18 1_555 1_555 1_555 yes
H(1A) N(1) H(1C) 111.17 1_555 1_555 1_555 yes
H(1B) N(1) H(1C) 107.95 1_555 1_555 1_555 yes
O(1) C(1) O(2) 125.55(4) 1_555 1_555 1_555 yes
O(1) C(1) C(2) 110.19(3) 1_555 1_555 1_555 yes
O(2) C(1) C(2) 124.25(4) 1_555 1_555 1_555 yes
C(1) C(2) C(3) 111.12(3) 1_555 1_555 1_555 yes
C(1) C(2) C(4) 109.75(3) 1_555 1_555 1_555 yes
C(3) C(2) C(4) 112.48(3) 1_555 1_555 1_555 yes
C(2) C(3) H(3A) 109.69 1_555 1_555 1_555 yes
C(2) C(3) H(3B) 107.50 1_555 1_555 1_555 yes
C(2) C(3) H(3C) 108.70 1_555 1_555 1_555 yes
H(3A) C(3) H(3B) 107.04 1_555 1_555 1_555 yes
H(3A) C(3) H(3C) 112.36 1_555 1_555 1_555 yes
H(3B) C(3) H(3C) 111.42 1_555 1_555 1_555 yes
C(2) C(4) H(4A) 108.53 1_555 1_555 1_555 yes
C(2) C(4) H(4B) 110.61 1_555 1_555 1_555 yes
C(2) C(4) H(4C) 110.48 1_555 1_555 1_555 yes
H(4A) C(4) H(4B) 108.47 1_555 1_555 1_555 yes
H(4A) C(4) H(4C) 111.32 1_555 1_555 1_555 yes
H(4B) C(4) H(4C) 107.41 1_555 1_555 1_555 yes
H(5A) C(5) H(5B) 120.04 1_555 1_555 1_555 yes
H(5A) C(5) H(5C) 111.51 1_555 1_555 1_555 yes
H(5B) C(5) H(5C) 106.60 1_555 1_555 1_555 yes

loop_
_geom_bond_atom_site_label_1
_geom_bond_atom_site_label_2
_geom_bond_distance
_geom_bond_site_symmetry_1
_geom_bond_site_symmetry_2
_geom_bond_publ_flag
O(1) C(1) 1.3361(5) 1_555 1_555 yes
O(2) C(1) 1.2058(5) 1_555 1_555 yes
N(1) H(1A) 1.0229 1_555 1_555 yes
N(1) H(1B) 1.0229 1_555 1_555 yes
N(1) H(1C) 1.0229 1_555 1_555 yes
C(1) C(2) 1.5289(5) 1_555 1_555 yes
C(2) C(3) 1.5281(5) 1_555 1_555 yes
C(2) C(4) 1.5305(5) 1_555 1_555 yes
C(3) H(3A) 1.0914 1_555 1_555 yes
C(3) H(3B) 1.0914 1_555 1_555 yes
C(3) H(3C) 1.0914 1_555 1_555 yes
C(4) H(4A) 1.0914 1_555 1_555 yes
C(4) H(4B) 1.0914 1_555 1_555 yes
C(4) H(4C) 1.0914 1_555 1_555 yes
C(5) H(5A) 1.0947 1_555 1_555 yes
C(5) H(5B) 1.0947 1_555 1_555 yes
C(5) H(5C) 1.0947 1_555 1_555 yes

loop_
_geom_torsion_atom_site_label_1
_geom_torsion_atom_site_label_2
_geom_torsion_atom_site_label_3
_geom_torsion_atom_site_label_4
_geom_torsion
_geom_torsion_site_symmetry_1
_geom_torsion_site_symmetry_2
_geom_torsion_site_symmetry_3
_geom_torsion_site_symmetry_4
_geom_torsion_publ_flag
C5 O1 C1 O2 0.60(7) . . . . no
C5 O1 C1 C2 179.80(4) . . . . no
O1 C1 C2 N1 175.21(3) . . . . no
O1 C1 C2 C3 57.17(4) . . . . no
O1 C1 C2 C4 -67.88(4) . . . . no
O2 C1 C2 N1 -5.57(5) . . . . no
O2 C1 C2 C3 -123.62(4) . . . . no
O2 C1 C2 C4 111.34(4) . . . . no
